data_7054180
loop_
_publ_author_name
'Si, Youtao'
'Ma, Chengbing'
'Hu, Mingqiang'
'Chen, Hui'
'Chen, Changneng'
'Liu, Qiutian'

_publ_section_title
;
 (N-CnH2n--1)-1,3-Azapropanedithiolate (n = 5, 6, 7)-bridged diiron
 complexes as mimics for the active site of [FeFe]-hydrogenases: the
 influence of the bridge on the diiron complex
;
_journal_issue 8
_journal_name_full 'New Journal of Chemistry'
_journal_page_first 1448
_journal_paper_doi 10.1039/b616236c
_journal_volume 31
_journal_year 2007
_chemical_formula_sum 'C17 H31 Fe2 N O4 P2 S2'
_chemical_formula_weight 551.19
_chemical_name_systematic
;
?
;
_space_group_IT_number 2
_symmetry_cell_setting triclinic
_symmetry_space_group_name_Hall '-P 1'
_symmetry_space_group_name_H-M 'P -1'
_atom_sites_solution_hydrogens geom
_atom_sites_solution_primary direct
_atom_sites_solution_secondary difmap
_audit_creation_method SHELXL-97
_cell_angle_alpha 98.3330(10)
_cell_angle_beta 91.9110(10)
_cell_angle_gamma 94.4710(10)
_cell_formula_units_Z 4
_cell_length_a 12.4237(5)
_cell_length_b 14.1988(6)
_cell_length_c 14.6021(6)
_cell_measurement_reflns_used 171
_cell_measurement_temperature 293(2)
_cell_measurement_theta_max 25.68
_cell_measurement_theta_min 1.41
_cell_volume 2538.28(18)
_computing_cell_refinement 'Siemens SMART'
_computing_data_collection 'Siemens SMART'
_computing_data_reduction 'Siemens XPREP'
_computing_molecular_graphics 'Bruker SHELXTL'
_computing_publication_material 'Bruker SHELXTL'
_computing_structure_refinement 'Siemens SHELXTL'
_computing_structure_solution 'Siemens SHELXTL'
_diffrn_ambient_temperature 293(2)
_diffrn_measured_fraction_theta_full 0.976
_diffrn_measured_fraction_theta_max 0.976
_diffrn_measurement_device_type 'CCD area detector'
_diffrn_measurement_method 'phi and omega scans'
_diffrn_radiation_monochromator graphite
_diffrn_radiation_source 'fine-focus sealed tube'
_diffrn_radiation_type MoK\a
_diffrn_radiation_wavelength 0.71073
_diffrn_reflns_av_R_equivalents 0.0481
_diffrn_reflns_av_sigmaI/netI 0.0416
_diffrn_reflns_limit_h_max 15
_diffrn_reflns_limit_h_min -13
_diffrn_reflns_limit_k_max 17
_diffrn_reflns_limit_k_min -17
_diffrn_reflns_limit_l_max 17
_diffrn_reflns_limit_l_min -17
_diffrn_reflns_number 13807
_diffrn_reflns_theta_full 25.68
_diffrn_reflns_theta_max 25.68
_diffrn_reflns_theta_min 1.41
_diffrn_standards_decay_% none
_diffrn_standards_interval_count none
_diffrn_standards_interval_time none
_diffrn_standards_number none
_exptl_absorpt_coefficient_mu 1.454
_exptl_absorpt_correction_T_max .865
_exptl_absorpt_correction_T_min .712
_exptl_absorpt_correction_type empirical
_exptl_absorpt_process_details 'SADABS (Sheldrick, 1996)'
_exptl_crystal_colour red
_exptl_crystal_density_diffrn 1.442
_exptl_crystal_density_method 'not measured'
_exptl_crystal_description prism
_exptl_crystal_F_000 1144
_exptl_crystal_size_max .30
_exptl_crystal_size_mid .20
_exptl_crystal_size_min .10
_refine_diff_density_max 0.958
_refine_diff_density_min -0.744
_refine_diff_density_rms 0.146
_refine_ls_extinction_coef 0.017(2)
_refine_ls_extinction_expression Fc^*^=kFc[1+0.001xFc^2^\l^3^/sin(2\q)]^-1/4^
_refine_ls_extinction_method SHELXL
_refine_ls_goodness_of_fit_ref 0.992
_refine_ls_hydrogen_treatment constr
_refine_ls_matrix_type full
_refine_ls_number_parameters 506
_refine_ls_number_reflns 9410
_refine_ls_number_restraints 0
_refine_ls_restrained_S_all 0.992
_refine_ls_R_factor_gt 0.0785
_refine_ls_shift/su_max 0.000
_refine_ls_shift/su_mean 0.000
_refine_ls_structure_factor_coef Fsqd
_refine_ls_weighting_details 'calc w=1/[\s^2^(Fo^2^)+(0.2318P)^2^+8.5093P] where P=(Fo^2^+2Fc^2^)/3'
_refine_ls_weighting_scheme calc
_refine_ls_wR_factor_gt 0.2815
_refine_ls_wR_factor_ref 0.3076
_reflns_number_gt 8377
_reflns_number_total 9410
_reflns_threshold_expression >2sigma(I)
_cod_data_source_file b616236c.txt
_cod_data_source_block 4
_cod_depositor_comments
;
The following automatic conversions were performed:

'_symmetry_cell_setting' value 'Triclinic' changed to 'triclinic'
according to
/usr/data/users/saulius/automatic-downloads/retrospective/RSC/lib/dictionaries/cif_core.dic
dictionary named 'cif_core.dic' version 2.4.2 from 2011-04-26.

Automatic conversion script
Id: cif_fix_values 2281 2013-09-26 08:29:07Z andrius 
;
_cod_original_sg_symbol_H-M P-1
_cod_database_code 7054180
_refine_ls_r_factor_ref 0.0897

loop_
_symmetry_equiv_pos_as_xyz
'x, y, z'
'-x, -y, -z'

loop_
_atom_site_label
_atom_site_type_symbol
_atom_site_fract_x
_atom_site_fract_y
_atom_site_fract_z
_atom_site_U_iso_or_equiv
_atom_site_adp_type
_atom_site_occupancy
_atom_site_symmetry_multiplicity
_atom_site_calc_flag
_atom_site_refinement_flags
Fe1 Fe 0.29557(9) 0.00448(7) 0.81982(7) 0.0469(3) Uani 1 1 d .
Fe2 Fe 0.32093(8) -0.05961(6) 0.65189(6) 0.0410(3) Uani 1 1 d .
S2 S 0.44058(14) 0.04593(12) 0.74041(12) 0.0456(4) Uani 1 1 d .
P2 P 0.42500(17) -0.17984(13) 0.65732(14) 0.0511(5) Uani 1 1 d .
C6 C 0.2098(7) -0.1458(6) 0.6220(6) 0.0559(18) Uani 1 1 d .
C1 C 0.1863(8) -0.0729(6) 0.8376(6) 0.066(2) Uani 1 1 d .
C12 C 0.2465(7) 0.1670(5) 0.6733(6) 0.0583(19) Uani 1 1 d .
H12A H 0.2626 0.1618 0.6083 0.070 Uiso 1 1 calc R
H12B H 0.1876 0.2078 0.6833 0.070 Uiso 1 1 calc R
C11 C 0.4358(6) 0.1635(5) 0.7043(6) 0.0525(17) Uani 1 1 d .
H11A H 0.4985 0.2038 0.7321 0.063 Uiso 1 1 calc R
H11B H 0.4417 0.1563 0.6377 0.063 Uiso 1 1 calc R
C2 C 0.3825(9) -0.0518(7) 0.8869(6) 0.070(2) Uani 1 1 d .
C29 C 0.9418(6) 0.2945(5) 0.7129(6) 0.0513(16) Uani 1 1 d .
H29A H 0.9547 0.2929 0.6476 0.062 Uiso 1 1 calc R
H29B H 1.0064 0.2758 0.7422 0.062 Uiso 1 1 calc R
C19 C 0.8390(8) 0.4447(6) 0.5625(6) 0.063(2) Uani 1 1 d .
O6 O 0.8628(9) 0.4241(7) 0.4881(5) 0.105(3) Uani 1 1 d .
C28 C 0.7605(6) 0.2367(5) 0.6641(5) 0.0508(16) Uani 1 1 d .
H28A H 0.7089 0.1815 0.6625 0.061 Uiso 1 1 calc R
H28B H 0.7831 0.2385 0.6014 0.061 Uiso 1 1 calc R
P4 P 0.7584(2) 0.32337(17) 0.93215(15) 0.0623(6) Uani 1 1 d .
P3 P 0.88500(18) 0.62037(13) 0.70071(15) 0.0543(5) Uani 1 1 d .
P1 P 0.26568(17) 0.11889(15) 0.93491(14) 0.0545(5) Uani 1 1 d .
S1 S 0.20069(14) 0.04709(13) 0.69894(13) 0.0476(4) Uani 1 1 d .
Fe3 Fe 0.79648(8) 0.47592(7) 0.67633(7) 0.0459(3) Uani 1 1 d .
Fe4 Fe 0.76648(9) 0.43055(7) 0.83611(7) 0.0491(3) Uani 1 1 d .
N1 N 0.3401(5) 0.2123(4) 0.7279(4) 0.0507(14) Uani 1 1 d .
O3 O 0.1372(6) -0.2011(5) 0.6005(6) 0.086(2) Uani 1 1 d .
S3 S 0.92261(14) 0.41755(13) 0.76254(14) 0.0503(4) Uani 1 1 d .
S4 S 0.69195(14) 0.34525(12) 0.70208(12) 0.0459(4) Uani 1 1 d .
N2 N 0.8538(5) 0.2243(4) 0.7218(4) 0.0466(13) Uani 1 1 d .
O2 O 0.4388(8) -0.0900(7) 0.9312(6) 0.107(3) Uani 1 1 d .
C7 C 0.3552(6) -0.0361(6) 0.5400(5) 0.0548(18) Uani 1 1 d .
C22 C 1.0272(8) 0.6311(7) 0.7341(8) 0.079(3) Uani 1 1 d .
H22A H 1.0542 0.6971 0.7420 0.118 Uiso 1 1 calc R
H22B H 1.0657 0.5954 0.6868 0.118 Uiso 1 1 calc R
H22C H 1.0373 0.6065 0.7914 0.118 Uiso 1 1 calc R
C17 C 0.2718(10) 0.3757(7) 0.7725(8) 0.082(3) Uani 1 1 d .
H17A H 0.2015 0.3400 0.7657 0.098 Uiso 1 1 calc R
H17B H 0.2906 0.3946 0.8379 0.098 Uiso 1 1 calc R
C5 C 0.1410(9) 0.1766(9) 0.9208(8) 0.087(3) Uani 1 1 d .
H5A H 0.1345 0.2247 0.9733 0.130 Uiso 1 1 calc R
H5B H 0.0803 0.1298 0.9165 0.130 Uiso 1 1 calc R
H5C H 0.1427 0.2055 0.8654 0.130 Uiso 1 1 calc R
O5 O 0.6045(7) 0.5709(7) 0.6376(8) 0.111(3) Uani 1 1 d .
C30 C 0.8911(7) 0.1260(5) 0.7048(6) 0.0534(17) Uani 1 1 d .
H30A H 0.9590 0.1283 0.7416 0.064 Uiso 1 1 calc R
C33 C 0.9057(9) -0.0226(7) 0.6037(8) 0.083(3) Uani 1 1 d .
H33A H 0.8563 -0.0532 0.5535 0.099 Uiso 1 1 calc R
H33B H 0.9756 -0.0476 0.5948 0.099 Uiso 1 1 calc R
C18 C 0.6807(7) 0.5323(6) 0.6538(8) 0.068(2) Uani 1 1 d .
O1 O 0.1132(9) -0.1247(7) 0.8499(7) 0.119(3) Uani 1 1 d .
C34 C 0.9157(8) 0.0856(6) 0.6048(7) 0.067(2) Uani 1 1 d .
H34A H 0.8640 0.1040 0.5608 0.080 Uiso 1 1 calc R
H34B H 0.9880 0.1079 0.5900 0.080 Uiso 1 1 calc R
C13 C 0.3576(7) 0.3159(5) 0.7253(6) 0.0603(19) Uani 1 1 d .
H13A H 0.4257 0.3373 0.7608 0.072 Uiso 1 1 calc R
C27 C 0.6649(9) 0.2171(9) 0.8994(8) 0.089(3) Uani 1 1 d .
H27A H 0.6686 0.1763 0.9462 0.133 Uiso 1 1 calc R
H27B H 0.6843 0.1834 0.8413 0.133 Uiso 1 1 calc R
H27C H 0.5927 0.2358 0.8936 0.133 Uiso 1 1 calc R
C31 C 0.8149(8) 0.0490(6) 0.7371(8) 0.070(2) Uani 1 1 d .
H31A H 0.8156 0.0555 0.8041 0.084 Uiso 1 1 calc R
H31B H 0.7415 0.0508 0.7131 0.084 Uiso 1 1 calc R
C21 C 0.8846(9) 0.6811(7) 0.5995(8) 0.078(3) Uani 1 1 d .
H21A H 0.9239 0.7427 0.6144 0.117 Uiso 1 1 calc R
H21B H 0.8114 0.6889 0.5806 0.117 Uiso 1 1 calc R
H21C H 0.9182 0.6438 0.5499 0.117 Uiso 1 1 calc R
O8 O 0.5610(8) 0.5105(8) 0.8726(7) 0.128(4) Uani 1 1 d .
C26 C 0.8834(10) 0.2737(10) 0.9591(8) 0.089(3) Uani 1 1 d .
H26A H 0.8702 0.2284 1.0011 0.133 Uiso 1 1 calc R
H26B H 0.9353 0.3240 0.9872 0.133 Uiso 1 1 calc R
H26C H 0.9110 0.2422 0.9031 0.133 Uiso 1 1 calc R
C14 C 0.3707(10) 0.3485(7) 0.6305(8) 0.078(3) Uani 1 1 d .
H14A H 0.4463 0.3536 0.6157 0.093 Uiso 1 1 calc R
H14B H 0.3310 0.3036 0.5824 0.093 Uiso 1 1 calc R
C24 C 0.6416(9) 0.4774(9) 0.8586(8) 0.085(3) Uani 1 1 d .
C32 C 0.8636(11) -0.0419(7) 0.6956(10) 0.093(4) Uani 1 1 d .
H32A H 0.9219 -0.0562 0.7359 0.112 Uiso 1 1 calc R
H32B H 0.8091 -0.0956 0.6867 0.112 Uiso 1 1 calc R
C23 C 0.8323(9) 0.5192(7) 0.9204(7) 0.073(2) Uani 1 1 d .
C4 C 0.3657(9) 0.2199(7) 0.9685(7) 0.073(2) Uani 1 1 d .
H4A H 0.3401 0.2622 1.0189 0.110 Uiso 1 1 calc R
H4B H 0.3772 0.2536 0.9167 0.110 Uiso 1 1 calc R
H4C H 0.4325 0.1972 0.9875 0.110 Uiso 1 1 calc R
O4 O 0.3755(6) -0.0217(6) 0.4665(4) 0.083(2) Uani 1 1 d .
O7 O 0.8747(9) 0.5748(6) 0.9760(7) 0.119(3) Uani 1 1 d .
C10 C 0.3798(12) -0.2700(7) 0.7265(9) 0.098(4) Uani 1 1 d .
H10A H 0.4305 -0.3179 0.7237 0.148 Uiso 1 1 calc R
H10B H 0.3101 -0.2990 0.7029 0.148 Uiso 1 1 calc R
H10C H 0.3748 -0.2409 0.7896 0.148 Uiso 1 1 calc R
C3 C 0.2483(11) 0.0733(8) 1.0446(6) 0.085(3) Uani 1 1 d .
H3A H 0.2357 0.1249 1.0921 0.127 Uiso 1 1 calc R
H3B H 0.3125 0.0448 1.0610 0.127 Uiso 1 1 calc R
H3C H 0.1877 0.0262 1.0382 0.127 Uiso 1 1 calc R
C9 C 0.4321(13) -0.2546(9) 0.5474(7) 0.106(5) Uani 1 1 d .
H9A H 0.4779 -0.3048 0.5543 0.159 Uiso 1 1 calc R
H9B H 0.4614 -0.2170 0.5031 0.159 Uiso 1 1 calc R
H9C H 0.3610 -0.2819 0.5261 0.159 Uiso 1 1 calc R
C20 C 0.8335(12) 0.7071(7) 0.7889(9) 0.098(4) Uani 1 1 d .
H20A H 0.8773 0.7666 0.7938 0.147 Uiso 1 1 calc R
H20B H 0.8358 0.6839 0.8474 0.147 Uiso 1 1 calc R
H20C H 0.7603 0.7168 0.7722 0.147 Uiso 1 1 calc R
C8 C 0.5641(9) -0.1524(9) 0.6962(11) 0.103(4) Uani 1 1 d .
H8A H 0.5989 -0.2106 0.6951 0.154 Uiso 1 1 calc R
H8B H 0.5680 -0.1185 0.7583 0.154 Uiso 1 1 calc R
H8C H 0.5999 -0.1133 0.6560 0.154 Uiso 1 1 calc R
C15 C 0.3261(16) 0.4440(10) 0.6382(11) 0.126(6) Uani 1 1 d .
H15A H 0.3842 0.4935 0.6371 0.151 Uiso 1 1 calc R
H15B H 0.2758 0.4455 0.5863 0.151 Uiso 1 1 calc R
C16 C 0.2717(18) 0.4609(10) 0.7237(12) 0.146(7) Uani 1 1 d .
H16A H 0.1978 0.4745 0.7109 0.175 Uiso 1 1 calc R
H16B H 0.3077 0.5160 0.7630 0.175 Uiso 1 1 calc R
C25 C 0.7172(15) 0.3713(11) 1.0461(8) 0.120(5) Uani 1 1 d .
H25A H 0.7151 0.3222 1.0849 0.180 Uiso 1 1 calc R
H25B H 0.6468 0.3940 1.0410 0.180 Uiso 1 1 calc R
H25C H 0.7680 0.4232 1.0728 0.180 Uiso 1 1 calc R

loop_
_atom_site_aniso_label
_atom_site_aniso_U_11
_atom_site_aniso_U_22
_atom_site_aniso_U_33
_atom_site_aniso_U_23
_atom_site_aniso_U_13
_atom_site_aniso_U_12
Fe1 0.0602(6) 0.0433(6) 0.0378(5) 0.0038(4) 0.0080(4) 0.0092(4)
Fe2 0.0478(5) 0.0374(5) 0.0368(5) 0.0017(4) 0.0043(4) 0.0035(4)
S2 0.0488(9) 0.0400(8) 0.0468(9) 0.0020(7) -0.0002(7) 0.0051(7)
P2 0.0642(11) 0.0423(9) 0.0480(10) 0.0052(8) 0.0090(8) 0.0117(8)
C6 0.060(4) 0.047(4) 0.061(5) 0.010(3) 0.009(4) 0.004(3)
C1 0.090(6) 0.058(5) 0.050(4) 0.010(4) 0.012(4) -0.011(4)
C12 0.062(4) 0.042(4) 0.073(5) 0.013(4) -0.003(4) 0.008(3)
C11 0.055(4) 0.040(3) 0.063(4) 0.011(3) 0.005(3) -0.004(3)
C2 0.088(6) 0.076(6) 0.055(5) 0.018(4) 0.020(4) 0.032(5)
C29 0.051(4) 0.044(4) 0.061(4) 0.013(3) 0.010(3) 0.010(3)
C19 0.082(6) 0.054(4) 0.053(5) 0.005(4) 0.008(4) 0.014(4)
O6 0.159(8) 0.100(6) 0.058(4) -0.001(4) 0.032(5) 0.027(6)
C28 0.062(4) 0.045(4) 0.045(4) 0.001(3) 0.000(3) 0.009(3)
P4 0.0767(14) 0.0626(13) 0.0483(11) 0.0108(9) 0.0095(9) 0.0026(10)
P3 0.0700(12) 0.0366(9) 0.0568(11) 0.0062(8) 0.0117(9) 0.0048(8)
P1 0.0626(11) 0.0554(11) 0.0443(10) -0.0040(8) 0.0085(8) 0.0148(9)
S1 0.0443(9) 0.0452(9) 0.0530(10) 0.0049(7) 0.0040(7) 0.0058(7)
Fe3 0.0519(6) 0.0376(5) 0.0494(6) 0.0075(4) 0.0067(4) 0.0083(4)
Fe4 0.0591(6) 0.0416(6) 0.0451(6) 0.0006(4) 0.0046(4) 0.0053(4)
N1 0.061(4) 0.035(3) 0.055(3) -0.001(2) -0.001(3) 0.004(2)
O3 0.081(4) 0.060(4) 0.108(6) -0.001(4) -0.001(4) -0.023(3)
S3 0.0479(9) 0.0415(9) 0.0616(11) 0.0101(8) -0.0011(8) 0.0022(7)
S4 0.0452(9) 0.0415(8) 0.0496(9) 0.0027(7) 0.0014(7) 0.0027(6)
N2 0.057(3) 0.036(3) 0.048(3) 0.006(2) 0.004(3) 0.009(2)
O2 0.144(8) 0.113(7) 0.077(5) 0.036(5) 0.004(5) 0.056(6)
C7 0.055(4) 0.059(4) 0.046(4) -0.001(3) 0.000(3) -0.004(3)
C22 0.076(6) 0.059(5) 0.102(8) 0.025(5) -0.007(5) -0.012(4)
C17 0.099(7) 0.051(5) 0.094(7) -0.001(5) 0.034(6) 0.018(5)
C5 0.076(6) 0.102(8) 0.079(7) -0.013(6) 0.002(5) 0.033(6)
O5 0.080(5) 0.105(6) 0.160(9) 0.048(6) -0.003(5) 0.041(5)
C30 0.063(4) 0.043(4) 0.055(4) 0.003(3) 0.002(3) 0.018(3)
C33 0.089(7) 0.056(5) 0.095(8) -0.020(5) -0.006(6) 0.015(5)
C18 0.060(5) 0.054(5) 0.093(7) 0.012(4) 0.005(4) 0.015(4)
O1 0.137(8) 0.109(7) 0.107(7) 0.034(5) 0.012(6) -0.051(6)
C34 0.081(6) 0.051(4) 0.070(5) 0.007(4) 0.017(4) 0.023(4)
C13 0.071(5) 0.039(4) 0.070(5) 0.008(3) 0.005(4) -0.001(3)
C27 0.088(7) 0.090(8) 0.091(8) 0.034(6) 0.017(6) -0.014(6)
C31 0.088(6) 0.042(4) 0.084(6) 0.014(4) 0.017(5) 0.012(4)
C21 0.090(7) 0.065(6) 0.085(7) 0.032(5) 0.017(5) 0.002(5)
O8 0.106(7) 0.164(10) 0.112(7) -0.023(7) 0.023(5) 0.068(7)
C26 0.091(7) 0.105(9) 0.074(7) 0.027(6) -0.012(6) 0.010(6)
C14 0.099(7) 0.051(5) 0.087(7) 0.019(5) 0.027(6) 0.012(5)
C24 0.086(7) 0.090(7) 0.075(6) -0.008(5) 0.010(5) 0.024(6)
C32 0.108(9) 0.046(5) 0.131(11) 0.024(6) 0.015(8) 0.014(5)
C23 0.098(7) 0.056(5) 0.058(5) -0.002(4) 0.006(5) -0.004(5)
C4 0.091(7) 0.059(5) 0.066(5) -0.006(4) -0.005(5) 0.012(5)
O4 0.091(5) 0.108(6) 0.051(4) 0.023(3) 0.007(3) -0.017(4)
O7 0.166(9) 0.081(5) 0.092(6) -0.025(5) -0.025(6) -0.030(5)
C10 0.151(11) 0.052(5) 0.107(9) 0.035(5) 0.051(8) 0.038(6)
C3 0.127(9) 0.082(7) 0.046(5) 0.001(4) 0.024(5) 0.019(6)
C9 0.163(12) 0.107(9) 0.048(5) -0.015(5) 0.003(6) 0.068(9)
C20 0.142(11) 0.048(5) 0.105(9) 0.003(5) 0.046(8) 0.015(6)
C8 0.079(7) 0.074(7) 0.157(13) 0.018(7) -0.016(8) 0.026(6)
C15 0.203(17) 0.077(8) 0.113(11) 0.040(8) 0.033(11) 0.056(10)
C16 0.24(2) 0.091(9) 0.131(12) 0.043(9) 0.073(13) 0.099(12)
C25 0.190(16) 0.107(10) 0.062(6) -0.005(6) 0.037(8) 0.025(10)

loop_
_atom_type_symbol
_atom_type_description
_atom_type_scat_dispersion_real
_atom_type_scat_dispersion_imag
_atom_type_scat_source
C C 0.0033 0.0016 'International Tables Vol C Tables 4.2.6.8 and 6.1.1.4'
H H 0.0000 0.0000 'International Tables Vol C Tables 4.2.6.8 and 6.1.1.4'
N N 0.0061 0.0033 'International Tables Vol C Tables 4.2.6.8 and 6.1.1.4'
O O 0.0106 0.0060 'International Tables Vol C Tables 4.2.6.8 and 6.1.1.4'
P P 0.1023 0.0942 'International Tables Vol C Tables 4.2.6.8 and 6.1.1.4'
S S 0.1246 0.1234 'International Tables Vol C Tables 4.2.6.8 and 6.1.1.4'
Fe Fe 0.3463 0.8444 'International Tables Vol C Tables 4.2.6.8 and 6.1.1.4'

loop_
_geom_angle_atom_site_label_1
_geom_angle_atom_site_label_2
_geom_angle_atom_site_label_3
_geom_angle
C1 Fe1 C2 92.0(5)
C1 Fe1 P1 96.3(3)
C2 Fe1 P1 94.4(3)
C1 Fe1 S2 152.0(3)
C2 Fe1 S2 87.6(3)
P1 Fe1 S2 111.70(9)
C1 Fe1 S1 89.0(3)
C2 Fe1 S1 163.2(3)
P1 Fe1 S1 102.20(8)
S2 Fe1 S1 83.72(7)
C1 Fe1 Fe2 97.9(3)
C2 Fe1 Fe2 107.3(3)
P1 Fe1 Fe2 153.52(8)
S2 Fe1 Fe2 55.88(5)
S1 Fe1 Fe2 55.96(5)
C6 Fe2 C7 100.0(4)
C6 Fe2 P2 88.0(3)
C7 Fe2 P2 96.7(3)
C6 Fe2 S2 159.5(3)
C7 Fe2 S2 100.3(2)
P2 Fe2 S2 92.78(8)
C6 Fe2 S1 87.8(3)
C7 Fe2 S1 104.9(3)
P2 Fe2 S1 158.37(8)
S2 Fe2 S1 83.99(7)
C6 Fe2 Fe1 104.0(3)
C7 Fe2 Fe1 148.3(3)
P2 Fe2 Fe1 104.48(7)
S2 Fe2 Fe1 56.04(6)
S1 Fe2 Fe1 56.25(6)
C11 S2 Fe2 109.5(3)
C11 S2 Fe1 112.9(3)
Fe2 S2 Fe1 68.08(6)
C8 P2 C9 103.6(7)
C8 P2 C10 102.6(7)
C9 P2 C10 99.3(6)
C8 P2 Fe2 118.5(4)
C9 P2 Fe2 113.5(4)
C10 P2 Fe2 116.7(4)
O3 C6 Fe2 178.4(8)
O1 C1 Fe1 179.7(10)
N1 C12 S1 114.8(5)
N1 C12 H12A 108.6
S1 C12 H12A 108.6
N1 C12 H12B 108.6
S1 C12 H12B 108.6
H12A C12 H12B 107.5
N1 C11 S2 115.9(5)
N1 C11 H11A 108.3
S2 C11 H11A 108.3
N1 C11 H11B 108.3
S2 C11 H11B 108.3
H11A C11 H11B 107.4
O2 C2 Fe1 179.0(11)
N2 C29 S3 116.0(5)
N2 C29 H29A 108.3
S3 C29 H29A 108.3
N2 C29 H29B 108.3
S3 C29 H29B 108.3
H29A C29 H29B 107.4
O6 C19 Fe3 177.7(10)
N2 C28 S4 114.6(5)
N2 C28 H28A 108.6
S4 C28 H28A 108.6
N2 C28 H28B 108.6
S4 C28 H28B 108.6
H28A C28 H28B 107.6
C26 P4 C25 102.0(7)
C26 P4 C27 102.8(6)
C25 P4 C27 103.3(7)
C26 P4 Fe4 116.8(4)
C25 P4 Fe4 112.8(5)
C27 P4 Fe4 117.2(4)
C22 P3 C21 101.6(5)
C22 P3 C20 101.5(6)
C21 P3 C20 102.7(5)
C22 P3 Fe3 118.9(3)
C21 P3 Fe3 113.5(4)
C20 P3 Fe3 116.3(4)
C4 P1 C3 101.7(5)
C4 P1 C5 102.8(5)
C3 P1 C5 102.4(6)
C4 P1 Fe1 120.4(3)
C3 P1 Fe1 112.3(3)
C5 P1 Fe1 114.9(4)
C12 S1 Fe2 110.8(3)
C12 S1 Fe1 113.0(3)
Fe2 S1 Fe1 67.80(6)
C18 Fe3 C19 100.3(5)
C18 Fe3 P3 87.2(3)
C19 Fe3 P3 95.7(3)
C18 Fe3 S3 157.2(4)
C19 Fe3 S3 102.5(3)
P3 Fe3 S3 91.18(8)
C18 Fe3 S4 89.9(3)
C19 Fe3 S4 103.9(3)
P3 Fe3 S4 160.36(9)
S3 Fe3 S4 83.98(7)
C18 Fe3 Fe4 102.9(4)
C19 Fe3 Fe4 148.9(3)
P3 Fe3 Fe4 105.67(7)
S3 Fe3 Fe4 55.70(6)
S4 Fe3 Fe4 56.15(6)
C24 Fe4 C23 90.8(5)
C24 Fe4 P4 98.3(4)
C23 Fe4 P4 92.7(3)
C24 Fe4 S3 154.3(4)
C23 Fe4 S3 89.5(4)
P4 Fe4 S3 107.31(9)
C24 Fe4 S4 89.4(4)
C23 Fe4 S4 164.8(3)
P4 Fe4 S4 102.35(9)
S3 Fe4 S4 83.82(7)
C24 Fe4 Fe3 100.2(4)
C23 Fe4 Fe3 109.3(3)
P4 Fe4 Fe3 150.88(8)
S3 Fe4 Fe3 55.80(6)
S4 Fe4 Fe3 55.79(6)
C12 N1 C11 111.4(6)
C12 N1 C13 113.7(6)
C11 N1 C13 111.9(6)
C29 S3 Fe4 112.7(2)
C29 S3 Fe3 109.8(3)
Fe4 S3 Fe3 68.50(6)
C28 S4 Fe3 109.8(3)
C28 S4 Fe4 113.0(2)
Fe3 S4 Fe4 68.07(6)
C29 N2 C28 111.2(6)
C29 N2 C30 110.3(6)
C28 N2 C30 113.6(6)
O4 C7 Fe2 178.6(7)
P3 C22 H22A 109.5
P3 C22 H22B 109.5
H22A C22 H22B 109.5
P3 C22 H22C 109.5
H22A C22 H22C 109.5
H22B C22 H22C 109.5
C16 C17 C13 104.7(9)
C16 C17 H17A 110.8
C13 C17 H17A 110.8
C16 C17 H17B 110.8
C13 C17 H17B 110.8
H17A C17 H17B 108.9
P1 C5 H5A 109.5
P1 C5 H5B 109.5
H5A C5 H5B 109.5
P1 C5 H5C 109.5
H5A C5 H5C 109.5
H5B C5 H5C 109.5
N2 C30 C31 114.5(7)
N2 C30 C34 117.7(6)
C31 C30 C34 105.1(7)
N2 C30 H30A 106.3
C31 C30 H30A 106.3
C34 C30 H30A 106.3
C32 C33 C34 107.8(8)
C32 C33 H33A 110.2
C34 C33 H33A 110.2
C32 C33 H33B 110.2
C34 C33 H33B 110.2
H33A C33 H33B 108.5
O5 C18 Fe3 178.7(10)
C33 C34 C30 103.9(8)
C33 C34 H34A 111.0
C30 C34 H34A 111.0
C33 C34 H34B 111.0
C30 C34 H34B 111.0
H34A C34 H34B 109.0
N1 C13 C14 117.7(7)
N1 C13 C17 114.8(7)
C14 C13 C17 105.7(8)
N1 C13 H13A 105.9
C14 C13 H13A 105.9
C17 C13 H13A 105.9
P4 C27 H27A 109.5
P4 C27 H27B 109.5
H27A C27 H27B 109.5
P4 C27 H27C 109.5
H27A C27 H27C 109.5
H27B C27 H27C 109.5
C32 C31 C30 101.7(8)
C32 C31 H31A 111.4
C30 C31 H31A 111.4
C32 C31 H31B 111.4
C30 C31 H31B 111.4
H31A C31 H31B 109.3
P3 C21 H21A 109.5
P3 C21 H21B 109.5
H21A C21 H21B 109.5
P3 C21 H21C 109.5
H21A C21 H21C 109.5
H21B C21 H21C 109.5
P4 C26 H26A 109.5
P4 C26 H26B 109.5
H26A C26 H26B 109.5
P4 C26 H26C 109.5
H26A C26 H26C 109.5
H26B C26 H26C 109.5
C15 C14 C13 105.8(9)
C15 C14 H14A 110.6
C13 C14 H14A 110.6
C15 C14 H14B 110.6
C13 C14 H14B 110.6
H14A C14 H14B 108.7
O8 C24 Fe4 178.1(13)
C33 C32 C31 105.8(8)
C33 C32 H32A 110.6
C31 C32 H32A 110.6
C33 C32 H32B 110.6
C31 C32 H32B 110.6
H32A C32 H32B 108.7
O7 C23 Fe4 178.5(10)
P1 C4 H4A 109.5
P1 C4 H4B 109.5
H4A C4 H4B 109.5
P1 C4 H4C 109.5
H4A C4 H4C 109.5
H4B C4 H4C 109.5
P2 C10 H10A 109.5
P2 C10 H10B 109.5
H10A C10 H10B 109.5
P2 C10 H10C 109.5
H10A C10 H10C 109.5
H10B C10 H10C 109.5
P1 C3 H3A 109.5
P1 C3 H3B 109.5
H3A C3 H3B 109.5
P1 C3 H3C 109.5
H3A C3 H3C 109.5
H3B C3 H3C 109.5
P2 C9 H9A 109.5
P2 C9 H9B 109.5
H9A C9 H9B 109.5
P2 C9 H9C 109.5
H9A C9 H9C 109.5
H9B C9 H9C 109.5
P3 C20 H20A 109.5
P3 C20 H20B 109.5
H20A C20 H20B 109.5
P3 C20 H20C 109.5
H20A C20 H20C 109.5
H20B C20 H20C 109.5
P2 C8 H8A 109.5
P2 C8 H8B 109.5
H8A C8 H8B 109.5
P2 C8 H8C 109.5
H8A C8 H8C 109.5
H8B C8 H8C 109.5
C16 C15 C14 109.0(10)
C16 C15 H15A 109.9
C14 C15 H15A 109.9
C16 C15 H15B 109.9
C14 C15 H15B 109.9
H15A C15 H15B 108.3
C15 C16 C17 110.3(10)
C15 C16 H16A 109.6
C17 C16 H16A 109.6
C15 C16 H16B 109.6
C17 C16 H16B 109.6
H16A C16 H16B 108.1
P4 C25 H25A 109.5
P4 C25 H25B 109.5
H25A C25 H25B 109.5
P4 C25 H25C 109.5
H25A C25 H25C 109.5
H25B C25 H25C 109.5

loop_
_geom_bond_atom_site_label_1
_geom_bond_atom_site_label_2
_geom_bond_distance
Fe1 C1 1.729(9)
Fe1 C2 1.747(9)
Fe1 P1 2.224(2)
Fe1 S2 2.260(2)
Fe1 S1 2.270(2)
Fe1 Fe2 2.5279(13)
Fe2 C6 1.770(8)
Fe2 C7 1.773(8)
Fe2 P2 2.229(2)
Fe2 S2 2.2560(19)
Fe2 S1 2.262(2)
S2 C11 1.826(7)
P2 C8 1.797(11)
P2 C9 1.801(9)
P2 C10 1.810(10)
C6 O3 1.153(10)
C1 O1 1.160(12)
C12 N1 1.440(10)
C12 S1 1.846(8)
C12 H12A 0.9700
C12 H12B 0.9700
C11 N1 1.449(10)
C11 H11A 0.9700
C11 H11B 0.9700
C2 O2 1.156(12)
C29 N2 1.443(9)
C29 S3 1.829(8)
C29 H29A 0.9700
C29 H29B 0.9700
C19 O6 1.138(11)
C19 Fe3 1.767(9)
C28 N2 1.448(9)
C28 S4 1.843(7)
C28 H28A 0.9700
C28 H28B 0.9700
P4 C26 1.809(11)
P4 C25 1.810(12)
P4 C27 1.826(11)
P4 Fe4 2.213(2)
P3 C22 1.806(10)
P3 C21 1.816(10)
P3 C20 1.818(11)
P3 Fe3 2.226(2)
P1 C4 1.822(10)
P1 C3 1.825(10)
P1 C5 1.827(10)
Fe3 C18 1.744(9)
Fe3 S3 2.258(2)
Fe3 S4 2.265(2)
Fe3 Fe4 2.5403(14)
Fe4 C24 1.757(11)
Fe4 C23 1.758(9)
Fe4 S3 2.256(2)
Fe4 S4 2.274(2)
N1 C13 1.477(9)
N2 C30 1.495(9)
C7 O4 1.154(10)
C22 H22A 0.9600
C22 H22B 0.9600
C22 H22C 0.9600
C17 C16 1.491(16)
C17 C13 1.533(13)
C17 H17A 0.9700
C17 H17B 0.9700
C5 H5A 0.9600
C5 H5B 0.9600
C5 H5C 0.9600
O5 C18 1.164(11)
C30 C31 1.527(12)
C30 C34 1.538(12)
C30 H30A 0.9800
C33 C32 1.509(17)
C33 C34 1.529(13)
C33 H33A 0.9700
C33 H33B 0.9700
C34 H34A 0.9700
C34 H34B 0.9700
C13 C14 1.532(13)
C13 H13A 0.9800
C27 H27A 0.9600
C27 H27B 0.9600
C27 H27C 0.9600
C31 C32 1.523(13)
C31 H31A 0.9700
C31 H31B 0.9700
C21 H21A 0.9600
C21 H21B 0.9600
C21 H21C 0.9600
O8 C24 1.151(13)
C26 H26A 0.9600
C26 H26B 0.9600
C26 H26C 0.9600
C14 C15 1.495(15)
C14 H14A 0.9700
C14 H14B 0.9700
C32 H32A 0.9700
C32 H32B 0.9700
C23 O7 1.132(12)
C4 H4A 0.9600
C4 H4B 0.9600
C4 H4C 0.9600
C10 H10A 0.9600
C10 H10B 0.9600
C10 H10C 0.9600
C3 H3A 0.9600
C3 H3B 0.9600
C3 H3C 0.9600
C9 H9A 0.9600
C9 H9B 0.9600
C9 H9C 0.9600
C20 H20A 0.9600
C20 H20B 0.9600
C20 H20C 0.9600
C8 H8A 0.9600
C8 H8B 0.9600
C8 H8C 0.9600
C15 C16 1.44(2)
C15 H15A 0.9700
C15 H15B 0.9700
C16 H16A 0.9700
C16 H16B 0.9700
C25 H25A 0.9600
C25 H25B 0.9600
C25 H25C 0.9600
